data_4108032
loop_
_publ_author_name
'Guillermo M\'inguez Espallargas'
'Lee Brammer'
'David R. Allan'
'Colin R. Pulham'
'Neil Robertson'
'John E. Warren'

_publ_section_title
;
 Noncovalent Interactions under Extreme Conditions: High-Pressure and
 Low-Temperature Diffraction Studies of the Isostructural Metal-Organic
 Networks (4-Chloropyridinium)2[CoX4] (X = Cl, Br)
;
_journal_name_full 'Journal of the American Chemical Society'
_journal_page_first 9058
_journal_page_last 9071
_journal_paper_doi 10.1021/ja8010868
_journal_volume 130
_journal_year 2008
_chemical_formula_moiety '2(C5 H5 Cl N), Br4 Co'
_chemical_formula_sum 'C10 H10 Br4 Cl2 Co N2'
_chemical_formula_weight 607.67
_chemical_name_systematic
; 
 ? 
;
_space_group_IT_number 15
_symmetry_cell_setting monoclinic
_symmetry_space_group_name_Hall '-C 2yc'
_symmetry_space_group_name_H-M 'C 1 2/c 1'
_atom_sites_solution_hydrogens geom
_atom_sites_solution_primary direct
_atom_sites_solution_secondary difmap
_audit_creation_method SHELXL-97
_cell_angle_alpha 90.00
_cell_angle_beta 100.158(3)
_cell_angle_gamma 90.00
_cell_formula_units_Z 4
_cell_length_a 17.2353(11)
_cell_length_b 7.4456(5)
_cell_length_c 13.8804(9)
_cell_measurement_reflns_used 6890
_cell_measurement_temperature 180(2)
_cell_measurement_theta_max 30.41
_cell_measurement_theta_min 2.98
_cell_volume 1753.3(2)
_computing_cell_refinement 'Bruker SMART'
_computing_data_collection 'Bruker SMART'
_computing_data_reduction 'Bruker SAINT'
_computing_molecular_graphics 'Bruker SHELXTL'
_computing_publication_material 'Bruker SHELXTL'
_computing_structure_refinement 'SHELXL-97 (Sheldrick, 1997)'
_computing_structure_solution 'SHELXS-97 (Sheldrick, 1990)'
_diffrn_ambient_temperature 180(2)
_diffrn_measured_fraction_theta_full 0.994
_diffrn_measured_fraction_theta_max 0.994
_diffrn_measurement_device_type 'CCD area detector'
_diffrn_measurement_method 'phi and omega scans'
_diffrn_radiation_monochromator graphite
_diffrn_radiation_source 'fine-focus sealed tube'
_diffrn_radiation_type MoK\a
_diffrn_radiation_wavelength 0.71073
_diffrn_reflns_av_R_equivalents 0.0219
_diffrn_reflns_av_sigmaI/netI 0.0172
_diffrn_reflns_limit_h_max 24
_diffrn_reflns_limit_h_min -24
_diffrn_reflns_limit_k_max 10
_diffrn_reflns_limit_k_min -8
_diffrn_reflns_limit_l_max 19
_diffrn_reflns_limit_l_min -17
_diffrn_reflns_number 13000
_diffrn_reflns_theta_full 30.58
_diffrn_reflns_theta_max 30.58
_diffrn_reflns_theta_min 2.40
_exptl_absorpt_coefficient_mu 10.386
_exptl_absorpt_correction_T_max 0.2565
_exptl_absorpt_correction_T_min 0.1526
_exptl_absorpt_correction_type multi-scan
_exptl_absorpt_process_details sadabs
_exptl_crystal_colour blue
_exptl_crystal_density_diffrn 2.302
_exptl_crystal_description block
_exptl_crystal_F_000 1140
_exptl_crystal_size_max 0.29
_exptl_crystal_size_mid 0.20
_exptl_crystal_size_min 0.18
_refine_diff_density_max 1.538
_refine_diff_density_min -1.231
_refine_diff_density_rms 0.098
_refine_ls_extinction_method none
_refine_ls_goodness_of_fit_ref 1.444
_refine_ls_hydrogen_treatment constr
_refine_ls_matrix_type full
_refine_ls_number_parameters 87
_refine_ls_number_reflns 2686
_refine_ls_number_restraints 0
_refine_ls_restrained_S_all 1.444
_refine_ls_R_factor_all 0.0306
_refine_ls_R_factor_gt 0.0247
_refine_ls_shift/su_max 0.004
_refine_ls_shift/su_mean 0.000
_refine_ls_structure_factor_coef Fsqd
_refine_ls_weighting_details 'calc w=1/[\s^2^(Fo^2^)+(0.0252P)^2^+0.0000P] where P=(Fo^2^+2Fc^2^)/3'
_refine_ls_weighting_scheme calc
_refine_ls_wR_factor_gt 0.0591
_refine_ls_wR_factor_ref 0.0603
_reflns_number_gt 2351
_reflns_number_total 2686
_reflns_threshold_expression >2sigma(I)
_cod_data_source_file ja8010868-file002_13.cif
_cod_data_source_block ilb867m
_cod_database_code 4108032

loop_
_symmetry_equiv_pos_as_xyz
'x, y, z'
'-x, y, -z+1/2'
'x+1/2, y+1/2, z'
'-x+1/2, y+1/2, -z+1/2'
'-x, -y, -z'
'x, -y, z-1/2'
'-x+1/2, -y+1/2, -z'
'x+1/2, -y+1/2, z-1/2'

loop_
_atom_site_label
_atom_site_type_symbol
_atom_site_fract_x
_atom_site_fract_y
_atom_site_fract_z
_atom_site_U_iso_or_equiv
_atom_site_adp_type
_atom_site_occupancy
_atom_site_symmetry_multiplicity
_atom_site_calc_flag
_atom_site_refinement_flags
Co1 Co 1.0000 1.05166(5) 0.2500 0.02140(9) Uani 1 2 d S
Br1 Br 1.076941(11) 0.84184(3) 0.361258(16) 0.03261(7) Uani 1 1 d .
Br2 Br 0.906873(13) 1.22744(3) 0.317362(17) 0.03445(7) Uani 1 1 d .
N1 N 0.89714(10) 0.6954(3) 0.38425(14) 0.0300(4) Uani 1 1 d .
H1 H 0.9286 0.7408 0.3470 0.036 Uiso 1 1 calc R
C2 C 0.82547(12) 0.6386(3) 0.34191(16) 0.0287(4) Uani 1 1 d .
H2 H 0.8092 0.6496 0.2731 0.034 Uiso 1 1 calc R
C3 C 0.77552(12) 0.5642(3) 0.39802(15) 0.0253(4) Uani 1 1 d .
H3 H 0.7245 0.5236 0.3690 0.030 Uiso 1 1 calc R
C4 C 0.80152(11) 0.5501(3) 0.49784(14) 0.0221(4) Uani 1 1 d .
Cl4 Cl 0.74002(3) 0.45905(7) 0.56991(4) 0.02874(11) Uani 1 1 d .
C5 C 0.87560(12) 0.6126(3) 0.54067(16) 0.0293(4) Uani 1 1 d .
H5 H 0.8931 0.6047 0.6094 0.035 Uiso 1 1 calc R
C6 C 0.92294(12) 0.6861(3) 0.48090(17) 0.0322(5) Uani 1 1 d .
H6 H 0.9738 0.7301 0.5081 0.039 Uiso 1 1 calc R

loop_
_atom_site_aniso_label
_atom_site_aniso_U_11
_atom_site_aniso_U_22
_atom_site_aniso_U_33
_atom_site_aniso_U_23
_atom_site_aniso_U_13
_atom_site_aniso_U_12
Co1 0.01848(17) 0.02060(19) 0.02575(19) 0.000 0.00559(13) 0.000
Br1 0.01787(10) 0.03821(14) 0.03955(13) 0.01441(10) -0.00099(8) -0.00118(8)
Br2 0.03188(12) 0.03691(14) 0.03764(14) -0.00575(10) 0.01461(9) 0.00711(9)
N1 0.0263(9) 0.0290(10) 0.0377(10) -0.0009(8) 0.0136(7) -0.0037(7)
C2 0.0310(10) 0.0302(12) 0.0263(10) -0.0037(8) 0.0089(8) -0.0029(9)
C3 0.0216(9) 0.0264(11) 0.0275(10) -0.0038(8) 0.0038(7) -0.0018(8)
C4 0.0214(9) 0.0192(9) 0.0268(9) -0.0005(8) 0.0072(7) 0.0002(7)
Cl4 0.0280(2) 0.0293(3) 0.0309(2) 0.0025(2) 0.01077(19) -0.0016(2)
C5 0.0265(10) 0.0291(11) 0.0315(11) -0.0002(9) 0.0028(8) -0.0009(8)
C6 0.0229(10) 0.0334(12) 0.0398(12) -0.0012(10) 0.0042(9) -0.0056(9)

loop_
_atom_type_symbol
_atom_type_description
_atom_type_scat_dispersion_real
_atom_type_scat_dispersion_imag
_atom_type_scat_source
C C 0.0033 0.0016 'International Tables Vol C Tables 4.2.6.8 and 6.1.1.4'
H H 0.0000 0.0000 'International Tables Vol C Tables 4.2.6.8 and 6.1.1.4'
N N 0.0061 0.0033 'International Tables Vol C Tables 4.2.6.8 and 6.1.1.4'
Cl Cl 0.1484 0.1585 'International Tables Vol C Tables 4.2.6.8 and 6.1.1.4'
Co Co 0.3494 0.9721 'International Tables Vol C Tables 4.2.6.8 and 6.1.1.4'
Br Br -0.2901 2.4595 'International Tables Vol C Tables 4.2.6.8 and 6.1.1.4'

loop_
_geom_angle_atom_site_label_1
_geom_angle_atom_site_label_2
_geom_angle_atom_site_label_3
_geom_angle
_geom_angle_site_symmetry_1
_geom_angle_site_symmetry_3
Br2 Co1 Br2 113.47(2) 2_755 .
Br2 Co1 Br1 115.762(9) 2_755 2_755
Br2 Co1 Br1 105.859(9) . 2_755
Br2 Co1 Br1 105.859(9) 2_755 .
Br2 Co1 Br1 115.762(9) . .
Br1 Co1 Br1 99.629(19) 2_755 .
C6 N1 C2 122.74(18) . .
C6 N1 H1 118.6 . .
C2 N1 H1 118.6 . .
N1 C2 C3 120.0(2) . .
N1 C2 H2 120.0 . .
C3 C2 H2 120.0 . .
C2 C3 C4 118.26(19) . .
C2 C3 H3 120.9 . .
C4 C3 H3 120.9 . .
C3 C4 C5 120.93(18) . .
C3 C4 Cl4 119.25(15) . .
C5 C4 Cl4 119.80(16) . .
C6 C5 C4 118.2(2) . .
C6 C5 H5 120.9 . .
C4 C5 H5 120.9 . .
N1 C6 C5 119.8(2) . .
N1 C6 H6 120.1 . .
C5 C6 H6 120.1 . .

loop_
_geom_bond_atom_site_label_1
_geom_bond_atom_site_label_2
_geom_bond_distance
_geom_bond_site_symmetry_2
Co1 Br2 2.3860(3) 2_755
Co1 Br2 2.3860(3) .
Co1 Br1 2.4211(3) 2_755
Co1 Br1 2.4211(3) .
N1 C6 1.339(3) .
N1 C2 1.340(3) .
N1 H1 0.8800 .
C2 C3 1.375(3) .
C2 H2 0.9500 .
C3 C4 1.383(3) .
C3 H3 0.9500 .
C4 C5 1.390(3) .
C4 Cl4 1.7199(19) .
C5 C6 1.376(3) .
C5 H5 0.9500 .
C6 H6 0.9500 .

loop_
_geom_torsion_atom_site_label_1
_geom_torsion_atom_site_label_2
_geom_torsion_atom_site_label_3
_geom_torsion_atom_site_label_4
_geom_torsion
C6 N1 C2 C3 -1.1(3)
N1 C2 C3 C4 -0.1(3)
C2 C3 C4 C5 1.2(3)
C2 C3 C4 Cl4 179.57(15)
C3 C4 C5 C6 -1.1(3)
Cl4 C4 C5 C6 -179.42(17)
C2 N1 C6 C5 1.2(3)
C4 C5 C6 N1 -0.1(3)
